data_7111149
loop_
_publ_author_name
'Gibson, Vernon C.'
'Redshaw, Carl'
'White, Andrew J. P.'
'Williams, David J.'

_publ_section_title
;
 Aluminium-containing ring systems and N-heterocycle formation via nitrile
 insertions into Al--N bonds
;
_journal_issue 1
_journal_name_full 'Chemical Communications'
_journal_page_first 79
_journal_paper_doi 10.1039/b007810g
_journal_year 2001
_chemical_formula_sum 'C24 H42 Al4 N6'
_chemical_formula_weight 522.56
_chemical_name_systematic
; 
 ? 
;
_space_group_IT_number 61
_symmetry_cell_setting orthorhombic
_symmetry_space_group_name_Hall '-P 2ac 2ab'
_symmetry_space_group_name_H-M 'P b c a'
_atom_sites_solution_hydrogens geom
_atom_sites_solution_primary direct
_atom_sites_solution_secondary difmap
_audit_creation_method SHELXL
_cell_angle_alpha 90.00
_cell_angle_beta 90.00
_cell_angle_gamma 90.00
_cell_formula_units_Z 4
_cell_length_a 8.7173(5)
_cell_length_b 16.8678(7)
_cell_length_c 20.416(2)
_cell_measurement_reflns_used 22
_cell_measurement_temperature 183(2)
_cell_measurement_theta_max 24.08
_cell_measurement_theta_min 10.76
_cell_volume 3002.0(4)
_computing_cell_refinement 'Siemens XSCANS'
_computing_data_collection 'Siemens XSCANS'
_computing_data_reduction 'Siemens SHELXTL'
_computing_molecular_graphics 'Siemens SHELXTL'
_computing_publication_material 'Siemens SHELXTL'
_computing_structure_refinement 'SHELXL-93 (Sheldrick, 1993)'
_computing_structure_solution 'SHELXS-86 (Sheldrick, 1990)'
_diffrn_ambient_temperature 183(2)
_diffrn_measurement_device 'Siemens P4'
_diffrn_measurement_method '\w scans'
_diffrn_radiation_monochromator graphite
_diffrn_radiation_source 'fine-focus sealed tube'
_diffrn_radiation_type CuK\a
_diffrn_radiation_wavelength 1.54178
_diffrn_reflns_av_R_equivalents 0.0000
_diffrn_reflns_av_sigmaI/netI 0.0725
_diffrn_reflns_limit_h_max 9
_diffrn_reflns_limit_h_min 0
_diffrn_reflns_limit_k_max 18
_diffrn_reflns_limit_k_min 0
_diffrn_reflns_limit_l_max 0
_diffrn_reflns_limit_l_min -22
_diffrn_reflns_number 2182
_diffrn_reflns_theta_max 59.98
_diffrn_reflns_theta_min 6.68
_diffrn_standards_interval_count 97
_diffrn_standards_number 3
_exptl_absorpt_coefficient_mu 1.613
_exptl_absorpt_correction_type none
_exptl_crystal_colour Clear
_exptl_crystal_density_diffrn 1.156
_exptl_crystal_description prisms
_exptl_crystal_F_000 1120
_exptl_crystal_size_max 0.27
_exptl_crystal_size_mid 0.23
_exptl_crystal_size_min 0.13
_refine_diff_density_max 0.420
_refine_diff_density_min -0.272
_refine_diff_density_rms 0.081
_refine_ls_extinction_method none
_refine_ls_goodness_of_fit_all 1.052
_refine_ls_goodness_of_fit_obs 1.119
_refine_ls_matrix_type full
_refine_ls_number_parameters 162
_refine_ls_number_reflns 1961
_refine_ls_number_restraints 2
_refine_ls_restrained_S_all 1.272
_refine_ls_restrained_S_obs 1.118
_refine_ls_R_factor_all 0.1160
_refine_ls_R_factor_obs 0.0693
_refine_ls_shift/esd_max 0.000
_refine_ls_shift/esd_mean 0.000
_refine_ls_structure_factor_coef Fsqd
_refine_ls_weighting_details 'w=1/[\s^2^(Fo^2^)+(0.1223P)^2^+0.0000P] where P=(Fo^2^+2Fc^2^)/3'
_refine_ls_weighting_scheme calc
_refine_ls_wR_factor_all 0.2410
_refine_ls_wR_factor_obs 0.1729
_reflns_number_observed 1479
_reflns_number_total 2182
_reflns_observed_criterion >2sigma(I)
_cod_data_source_file b007810gsup1.cif
_cod_data_source_block VG9855
_cod_depositor_comments
;
The following automatic conversions were performed:

'_symmetry_cell_setting' value 'Orthorhombic' changed to
'orthorhombic' according to
/home/saulius/struct/CIF-dictionaries/cif_core.dic dictionary named
'cif_core.dic' version 2.4.2 from 2011-04-26.

Automatic conversion script
Id: cif_fix_values 1891 2012-01-12 08:04:46Z andrius 

The following automatic conversions were performed:

'_refine_ls_weighting_scheme' value 'calc
w=1/[\s^2^(Fo^2^)+(0.1223P)^2^+0.0000P] where P=(Fo^2^+2Fc^2^)/3' was
changed to 'calc'. New tag '_refine_ls_weighting_details' was
created. The value of the new tag was set to
'w=1/[\s^2^(Fo^2^)+(0.1223P)^2^+0.0000P] where P=(Fo^2^+2Fc^2^)/3'.

Automatic conversion script
Id: cif_fix_values 3143 2015-03-26 13:38:13Z robertas 
;
_cod_original_sg_symbol_H-M Pbca
_cod_original_formula_sum 'C24 H42 N6 Al4'
_cod_database_code 7111149

loop_
_symmetry_equiv_pos_as_xyz
'x, y, z'
'-x+1/2, -y, z+1/2'
'-x, y+1/2, -z+1/2'
'x+1/2, -y+1/2, -z'
'-x, -y, -z'
'x-1/2, y, -z-1/2'
'x, -y-1/2, z-1/2'
'-x-1/2, y-1/2, z'

loop_
_atom_site_aniso_label
_atom_site_aniso_U_11
_atom_site_aniso_U_22
_atom_site_aniso_U_33
_atom_site_aniso_U_23
_atom_site_aniso_U_13
_atom_site_aniso_U_12
Al1 0.0252(7) 0.0237(7) 0.0305(7) -0.0001(6) 0.0028(6) -0.0002(6)
Al2 0.0170(7) 0.0388(8) 0.0344(8) 0.0028(6) -0.0013(6) 0.0054(6)
N1 0.019(2) 0.026(2) 0.031(2) -0.001(2) 0.000(2) -0.004(2)
C1 0.021(2) 0.021(2) 0.032(2) 0.001(2) 0.006(2) 0.002(2)
C2 0.021(2) 0.030(2) 0.028(2) 0.000(2) 0.002(2) -0.005(2)
C3 0.029(3) 0.037(3) 0.034(3) -0.007(2) -0.004(2) -0.002(2)
C4 0.044(3) 0.036(3) 0.048(3) -0.008(2) 0.000(3) -0.007(3)
C5 0.043(3) 0.025(2) 0.055(3) -0.004(2) 0.006(3) 0.000(2)
C6 0.026(3) 0.029(2) 0.040(3) 0.000(2) 0.003(2) 0.003(2)
N7 0.023(2) 0.029(2) 0.028(2) -0.001(2) 0.000(2) 0.008(2)
C8 0.039(3) 0.040(3) 0.037(3) 0.005(2) 0.011(2) -0.008(2)
C9 0.055(4) 0.032(3) 0.061(4) -0.009(3) -0.001(3) 0.003(3)
C10 0.023(3) 0.062(4) 0.056(4) 0.002(3) -0.010(3) -0.002(3)
C11 0.044(4) 0.045(3) 0.058(4) 0.005(3) 0.007(3) 0.021(3)
C12 0.013(2) 0.028(2) 0.034(3) -0.003(2) 0.002(2) -0.003(2)
C13 0.043(3) 0.033(3) 0.045(3) -0.003(2) -0.016(3) -0.005(2)
N14 0.024(2) 0.030(2) 0.032(2) 0.005(2) -0.003(2) 0.002(2)

loop_
_atom_site_label
_atom_site_type_symbol
_atom_site_fract_x
_atom_site_fract_y
_atom_site_fract_z
_atom_site_U_iso_or_equiv
_atom_site_thermal_displace_type
_atom_site_occupancy
_atom_site_calc_flag
_atom_site_refinement_flags
Al1 Al 0.4301(2) -0.12867(8) 0.13008(7) 0.0264(4) Uani 1 d .
Al2 Al 0.7934(2) -0.06720(9) 0.09458(8) 0.0300(4) Uani 1 d .
N1 N 0.3637(4) -0.0368(2) 0.0814(2) 0.0255(9) Uani 1 d .
C1 C 0.4163(5) 0.0290(3) 0.1187(2) 0.0247(10) Uani 1 d .
C2 C 0.5443(6) 0.0127(3) 0.1577(2) 0.0264(10) Uani 1 d .
C3 C 0.6000(6) 0.0705(3) 0.2010(3) 0.0335(12) Uani 1 d .
H3A H 0.6885(6) 0.0602(3) 0.2268(3) 0.040 Uiso 1 calc R
C4 C 0.5258(7) 0.1421(3) 0.2058(3) 0.0426(14) Uani 1 d .
H4A H 0.5632(7) 0.1809(3) 0.2355(3) 0.051 Uiso 1 calc R
C5 C 0.3974(7) 0.1588(3) 0.1684(3) 0.0407(13) Uani 1 d .
H5A H 0.3481(7) 0.2089(3) 0.1720(3) 0.049 Uiso 1 calc R
C6 C 0.3413(6) 0.1019(3) 0.1255(3) 0.0316(11) Uani 1 d .
H6A H 0.2516(6) 0.1125(3) 0.1005(3) 0.038 Uiso 1 calc R
N7 N 0.6119(5) -0.0648(2) 0.1517(2) 0.0263(9) Uani 1 d D
H7A H 0.6341(63) -0.0835(30) 0.1919(11) 0.027(14) Uiso 1 d D
C8 C 0.3048(7) -0.1334(3) 0.2102(3) 0.0389(13) Uani 1 d .
H8A H 0.2946(7) -0.0800(3) 0.2288(3) 0.058 Uiso 1 calc R
H8B H 0.3544(7) -0.1682(3) 0.2423(3) 0.058 Uiso 1 calc R
H8C H 0.2028(7) -0.1542(3) 0.1996(3) 0.058 Uiso 1 calc R
C9 C 0.4679(8) -0.2276(3) 0.0834(3) 0.049(2) Uani 1 d .
H9A H 0.5007(8) -0.2685(3) 0.1146(3) 0.074 Uiso 1 calc R
H9B H 0.5486(8) -0.2194(3) 0.0507(3) 0.074 Uiso 1 calc R
H9C H 0.3735(8) -0.2448(3) 0.0615(3) 0.074 Uiso 1 calc R
C10 C 0.9477(7) 0.0056(4) 0.1291(3) 0.0468(15) Uani 1 d .
H10A H 0.9049(7) 0.0593(4) 0.1311(3) 0.070 Uiso 1 calc R
H10B H 1.0378(7) 0.0054(4) 0.1004(3) 0.070 Uiso 1 calc R
H10C H 0.9779(7) -0.0113(4) 0.1732(3) 0.070 Uiso 1 calc R
C11 C 0.8608(8) -0.1773(4) 0.0874(3) 0.049(2) Uani 1 d .
H11A H 0.7770(8) -0.2097(4) 0.0698(3) 0.074 Uiso 1 calc R
H11B H 0.8896(8) -0.1971(4) 0.1308(3) 0.074 Uiso 1 calc R
H11C H 0.9495(8) -0.1804(4) 0.0580(3) 0.074 Uiso 1 calc R
C12 C 0.3034(5) -0.0296(3) 0.0217(2) 0.0251(10) Uani 1 d .
C13 C 0.2449(7) -0.1041(3) -0.0098(3) 0.0405(13) Uani 1 d .
H13A H 0.3214(7) -0.1238(3) -0.0410(3) 0.061 Uiso 1 d R
H13B H 0.1489(7) -0.0928(3) -0.0330(3) 0.061 Uiso 1 d R
H13C H 0.2265(7) -0.1444(3) 0.0239(3) 0.061 Uiso 1 d R
N14 N 0.2916(5) 0.0375(2) -0.0124(2) 0.0288(10) Uani 1 d D
H14A H 0.3281(62) 0.0803(20) 0.0088(24) 0.030(14) Uiso 1 d D

loop_
_atom_type_symbol
_atom_type_description
_atom_type_scat_dispersion_real
_atom_type_scat_dispersion_imag
_atom_type_scat_source
C C 0.0181 0.0091 'International Tables Vol C Tables 4.2.6.8 and 6.1.1.4'
H H 0.0000 0.0000 'International Tables Vol C Tables 4.2.6.8 and 6.1.1.4'
N N 0.0311 0.0180 'International Tables Vol C Tables 4.2.6.8 and 6.1.1.4'
Al Al 0.2130 0.2455 'International Tables Vol C Tables 4.2.6.8 and 6.1.1.4'

loop_
_geom_angle_atom_site_label_1
_geom_angle_atom_site_label_2
_geom_angle_atom_site_label_3
_geom_angle
_geom_angle_site_symmetry_1
_geom_angle_site_symmetry_3
N1 Al1 C9 119.1(2) . .
N1 Al1 N7 85.3(2) . .
C9 Al1 N7 116.3(2) . .
N1 Al1 C8 107.1(2) . .
C9 Al1 C8 117.7(3) . .
N7 Al1 C8 106.4(2) . .
N14 Al2 C11 107.6(3) 5_655 .
N14 Al2 C10 114.9(2) 5_655 .
C11 Al2 C10 114.7(3) . .
N14 Al2 N7 101.8(2) 5_655 .
C11 Al2 N7 107.8(2) . .
C10 Al2 N7 109.1(2) . .
C12 N1 C1 123.1(4) . .
C12 N1 Al1 131.5(3) . .
C1 N1 Al1 104.7(3) . .
C2 C1 C6 119.3(5) . .
C2 C1 N1 114.1(4) . .
C6 C1 N1 126.0(4) . .
C1 C2 C3 119.9(5) . .
C1 C2 N7 117.2(4) . .
C3 C2 N7 122.9(5) . .
C4 C3 C2 119.6(5) . .
C3 C4 C5 121.3(5) . .
C4 C5 C6 119.5(5) . .
C5 C6 C1 120.3(5) . .
C2 N7 Al2 113.5(3) . .
C2 N7 Al1 100.8(3) . .
Al2 N7 Al1 120.3(2) . .
N14 C12 N1 125.8(4) . .
N14 C12 C13 117.4(4) . .
N1 C12 C13 116.7(4) . .
C12 N14 Al2 135.6(4) . 5_655

loop_
_geom_bond_atom_site_label_1
_geom_bond_atom_site_label_2
_geom_bond_distance
_geom_bond_site_symmetry_2
Al1 N1 1.929(4) .
Al1 C9 1.950(6) .
Al1 N7 1.967(4) .
Al1 C8 1.970(5) .
Al2 N14 1.901(4) 5_655
Al2 C11 1.954(6) .
Al2 C10 1.954(6) .
Al2 N7 1.966(4) .
N1 C12 1.334(7) .
N1 C1 1.423(6) .
C1 C2 1.398(7) .
C1 C6 1.400(7) .
C2 C3 1.402(7) .
C2 N7 1.439(6) .
C3 C4 1.374(8) .
C4 C5 1.384(9) .
C5 C6 1.389(8) .
C12 N14 1.333(6) .
C12 C13 1.500(7) .
N14 Al2 1.901(4) 5_655
